data_7160447
loop_
_publ_author_name
'Saha, Ratnakar'
'Hembram, Bhairab Chand'
'Panda, Asutosh'
'Bagh, Bidraha'

_publ_section_title
;
 Iron-catalyzed peroxidation of fluorenes and 9-alkyl-9<i>H</i>-fluorenes
 and oxidative cleavage of the C&#xe001;C bond in 9-alkylidene-fluorenes.
;
_journal_issue 17
_journal_name_full 'Organic &amp; biomolecular chemistry'
_journal_page_first 4232
_journal_page_last 4239
_journal_paper_doi 10.1039/d5ob00102a
_journal_volume 23
_journal_year 2025
_chemical_formula_moiety 'C15 H23 Cl2 Fe N3 O2'
_chemical_formula_sum 'C15 H23 Cl2 Fe N3 O2'
_chemical_formula_weight 404.11
_space_group_crystal_system monoclinic
_space_group_IT_number 14
_space_group_name_Hall '-P 2yn'
_space_group_name_H-M_alt 'P 1 21/n 1'
_atom_sites_solution_hydrogens geom
_atom_sites_solution_primary iterative
_audit_creation_date 2023-06-23
_audit_creation_method
;
Olex2 1.3
(compiled 2020.11.12 svn.r5f609507 for OlexSys, GUI svn.r6272)
;
_audit_update_record
;
2024-09-12 deposited with the CCDC.	2025-03-24 downloaded from the CCDC.
;
_cell_angle_alpha 90
_cell_angle_beta 92.263(3)
_cell_angle_gamma 90
_cell_formula_units_Z 4
_cell_length_a 10.2505(3)
_cell_length_b 14.1312(4)
_cell_length_c 12.6158(3)
_cell_measurement_reflns_used 9953
_cell_measurement_temperature 293(2)
_cell_measurement_theta_max 77.8990
_cell_measurement_theta_min 4.6680
_cell_volume 1826.00(9)
_computing_cell_refinement 'CrysAlisPro 1.171.42.89a (Rigaku OD, 2023)'
_computing_data_collection 'CrysAlisPro 1.171.42.89a (Rigaku OD, 2023)'
_computing_data_reduction 'CrysAlisPro 1.171.42.89a (Rigaku OD, 2023)'
_computing_molecular_graphics 'Olex2 1.3 (Dolomanov et al., 2009)'
_computing_publication_material 'Olex2 1.3 (Dolomanov et al., 2009)'
_computing_structure_refinement 'SHELXL 2016/6 (Sheldrick, 2015)'
_computing_structure_solution 'olex2.solve 1.3 (Bourhis et al., 2015)'
_diffrn_ambient_temperature 293(2)
_diffrn_detector 'Hybrid Pixel Array Detector'
_diffrn_detector_area_resol_mean 5.8140
_diffrn_detector_type 'Pilatus 200K'
_diffrn_measured_fraction_theta_full 1.000
_diffrn_measured_fraction_theta_max 0.970
_diffrn_measurement_details
;
List of Runs (angles in degrees, time in seconds):

  # Type    Start    End  Width  t~exp~   \w     \q     \k     \f   Frames
#--------------------------------------------------------------------------
  1  \w    -78.00   7.00   0.50    0.79    --  -38.50 109.00-113.00  170
  2  \w     14.00  89.00   0.50    0.79    --   49.56-109.00 150.00  150
  3  \w    103.00 174.00   0.50    3.17    --  107.46 109.00-113.00  142
  4  \w     41.00 108.00   0.50    3.17    --  107.46-109.00 150.00  134
  5  \w   -101.00 -27.00   0.50    0.79    --  -38.50 -57.00  60.00  148
  6  \w   -105.00 -35.00   0.50    0.79    --  -38.50 -37.00 -90.00  140
  7  \w     46.00 116.00   0.50    0.79    --   49.56  37.00-120.00  140
  8  \w     38.00 113.00   0.50    0.79    --   49.56  57.00  60.00  150
  9  \w    -17.00  53.00   0.50    0.79    --   49.56 -37.00  60.00  140
 10  \w     39.00 107.00   0.50    3.17    --  107.46 -94.00-180.00  136
 11  \w     39.00 111.00   0.50    3.17    --  107.46 -30.00  90.00  144
 12  \w     43.00 112.00   0.50    3.17    --  107.46 -45.00 150.00  138
 13  \w    103.00 172.00   0.50    3.17    --  107.46  45.00 -90.00  138
 14  \w     95.00 170.00   0.50    3.17    --  107.46  61.00 150.00  150
 15  \w     97.00 158.00   0.50    3.17    --  107.46 125.00  30.00  122
 16  \w     68.00  94.00   0.50    3.17    --  107.46 -94.00-120.00   52
 17  \w     54.00 100.00   0.50    3.17    --  107.46 -94.00   0.00   92
 18  \w     47.00 110.00   0.50    3.17    --  107.46 -30.00 -30.00  126
 19  \w     43.00 111.00   0.50    3.17    --  107.46 -45.00 -90.00  136
;
_diffrn_measurement_device 'four-circle diffractometer'
_diffrn_measurement_device_type 'SuperNova, Dual, Cu at home/near, Pilatus 200K'
_diffrn_measurement_method '\w scans'
_diffrn_orient_matrix_type 'CrysAlisPro convention (1999,Acta A55,543-557)'
_diffrn_orient_matrix_UB_11 0.0178753000
_diffrn_orient_matrix_UB_12 0.1007182000
_diffrn_orient_matrix_UB_13 0.0448697000
_diffrn_orient_matrix_UB_21 0.0477309000
_diffrn_orient_matrix_UB_22 0.0338593000
_diffrn_orient_matrix_UB_23 -0.1079093000
_diffrn_orient_matrix_UB_31 -0.1415288000
_diffrn_orient_matrix_UB_32 0.0241841000
_diffrn_orient_matrix_UB_33 -0.0358593000
_diffrn_radiation_monochromator mirror
_diffrn_radiation_probe x-ray
_diffrn_radiation_type 'Cu K\a'
_diffrn_radiation_wavelength 1.54184
_diffrn_reflns_av_R_equivalents 0.0541
_diffrn_reflns_av_unetI/netI 0.0343
_diffrn_reflns_Laue_measured_fraction_full 1.000
_diffrn_reflns_Laue_measured_fraction_max 0.970
_diffrn_reflns_limit_h_max 10
_diffrn_reflns_limit_h_min -12
_diffrn_reflns_limit_k_max 17
_diffrn_reflns_limit_k_min -16
_diffrn_reflns_limit_l_max 15
_diffrn_reflns_limit_l_min -16
_diffrn_reflns_number 14189
_diffrn_reflns_point_group_measured_fraction_full 1.000
_diffrn_reflns_point_group_measured_fraction_max 0.970
_diffrn_reflns_theta_full 67.684
_diffrn_reflns_theta_max 78.625
_diffrn_reflns_theta_min 4.701
_diffrn_source 'micro-focus sealed X-ray tube'
_diffrn_source_type 'SuperNova (Cu) X-ray Source'
_exptl_absorpt_coefficient_mu 9.413
_exptl_absorpt_correction_T_max 1.00000
_exptl_absorpt_correction_T_min 0.61454
_exptl_absorpt_correction_type multi-scan
_exptl_absorpt_process_details
;
CrysAlisPro 1.171.42.89a (Rigaku Oxford Diffraction, 2023)
Empirical absorption correction using spherical harmonics,
implemented in SCALE3 ABSPACK scaling algorithm.
;
_exptl_crystal_colour 'light yellow'
_exptl_crystal_density_diffrn 1.470
_exptl_crystal_description block
_exptl_crystal_F_000 840
_exptl_crystal_size_max 0.2
_exptl_crystal_size_mid 0.2
_exptl_crystal_size_min 0.1
_refine_diff_density_max 0.685
_refine_diff_density_min -0.722
_refine_diff_density_rms 0.075
_refine_ls_extinction_coef 0.0078(5)
_refine_ls_extinction_expression Fc^*^=kFc[1+0.001xFc^2^\l^3^/sin(2\q)]^-1/4^
_refine_ls_extinction_method 'SHELXL-2016/6 (Sheldrick 2016)'
_refine_ls_goodness_of_fit_ref 1.077
_refine_ls_hydrogen_treatment constr
_refine_ls_matrix_type full
_refine_ls_number_parameters 209
_refine_ls_number_reflns 3803
_refine_ls_number_restraints 0
_refine_ls_restrained_S_all 1.077
_refine_ls_R_factor_all 0.0448
_refine_ls_R_factor_gt 0.0422
_refine_ls_shift/su_max 0.001
_refine_ls_shift/su_mean 0.000
_refine_ls_structure_factor_coef Fsqd
_refine_ls_weighting_details 'w=1/[\s^2^(Fo^2^)+(0.0809P)^2^+0.4562P] where P=(Fo^2^+2Fc^2^)/3'
_refine_ls_weighting_scheme calc
_refine_ls_wR_factor_gt 0.1195
_refine_ls_wR_factor_ref 0.1216
_reflns_Friedel_coverage 0.000
_reflns_number_gt 3508
_reflns_number_total 3803
_reflns_threshold_expression 'I > 2\s(I)'
_cod_data_source_file d5ob00102a2.cif
_cod_data_source_block bb-rs-py-2morph-fe-cl2_auto
_cod_depositor_comments 'Adding full bibliography for 7160447.cif.'
_cod_database_code 7160447
_shelx_shelxl_version_number 2016/6
_chemical_oxdiff_formula 'C H N O Fe Cl'
_shelx_space_group_comment
;
The symmetry employed for this shelxl refinement is uniquely defined
by the following loop, which should always be used as a source of
symmetry information in preference to the above space-group names.
They are only intended as comments.
;
_reflns_odcompleteness_completeness 99.97
_reflns_odcompleteness_iscentric 1
_reflns_odcompleteness_theta 68.13
_olex2_refinement_description
;
1. Fixed Uiso
 At 1.2 times of:
  All C(H) groups, All C(H,H) groups
2.a Secondary CH2 refined with riding coordinates:
 C11(H11A,H11B), C15(H15A,H15B), C5(H5A,H5B), C12(H12A,H12B), C1(H1A,H1B),
 C4(H4A,H4B), C14(H14A,H14B), C2(H2A,H2B), C3(H3A,H3B), C13(H13A,H13B)
2.b Aromatic/amide H refined with riding coordinates:
 C9(H9), C8(H8), C7(H7)
;
_olex2_submission_special_instructions 'No special instructions were received'
_oxdiff_exptl_absorpt_empirical_details
;
Empirical correction (ABSPACK) includes:
- Absorption correction using spherical harmonics
- Frame scaling
;
_oxdiff_exptl_absorpt_empirical_full_max 1.484
_oxdiff_exptl_absorpt_empirical_full_min 0.644

loop_
_space_group_symop_operation_xyz
'x, y, z'
'-x+1/2, y+1/2, -z+1/2'
'-x, -y, -z'
'x-1/2, -y-1/2, z-1/2'

loop_
_atom_site_label
_atom_site_type_symbol
_atom_site_fract_x
_atom_site_fract_y
_atom_site_fract_z
_atom_site_U_iso_or_equiv
_atom_site_adp_type
_atom_site_occupancy
_atom_site_site_symmetry_order
_atom_site_calc_flag
_atom_site_refinement_flags_posn
_atom_site_refinement_flags_adp
_atom_site_refinement_flags_occupancy
_atom_site_disorder_assembly
_atom_site_disorder_group
Fe1 Fe 0.58696(3) 0.28989(2) 0.58978(2) 0.02727(15) Uani 1 1 d . . . . .
Cl1 Cl 0.57011(6) 0.30607(5) 0.40959(4) 0.03975(18) Uani 1 1 d . . . . .
Cl2 Cl 0.71033(6) 0.16105(4) 0.64263(6) 0.0521(2) Uani 1 1 d . . . . .
O2 O 0.99892(17) 0.38977(15) 0.58430(16) 0.0486(5) Uani 1 1 d . . . . .
N2 N 0.50583(17) 0.36575(13) 0.71367(14) 0.0294(4) Uani 1 1 d . . . . .
N3 N 0.72647(17) 0.42390(13) 0.61921(14) 0.0281(4) Uani 1 1 d . . . . .
O1 O 0.23478(19) 0.12987(16) 0.45856(15) 0.0517(5) Uani 1 1 d . . . . .
N1 N 0.38587(19) 0.20841(13) 0.63370(15) 0.0302(4) Uani 1 1 d . . . . .
C10 C 0.5420(2) 0.45556(16) 0.73137(19) 0.0334(5) Uani 1 1 d . . . . .
C6 C 0.4241(2) 0.32218(18) 0.77763(17) 0.0329(5) Uani 1 1 d . . . . .
C11 C 0.6312(2) 0.49520(16) 0.6516(2) 0.0372(5) Uani 1 1 d . . . . .
H11A H 0.580101 0.516525 0.589822 0.045 Uiso 1 1 calc R U . . .
H11B H 0.677207 0.549431 0.681856 0.045 Uiso 1 1 calc R U . . .
C15 C 0.7933(2) 0.45974(18) 0.52595(18) 0.0375(5) Uani 1 1 d . . . . .
H15A H 0.826170 0.522983 0.540468 0.045 Uiso 1 1 calc R U . . .
H15B H 0.731715 0.463298 0.465697 0.045 Uiso 1 1 calc R U . . .
C9 C 0.4973(2) 0.5050(2) 0.8175(2) 0.0432(6) Uani 1 1 d . . . . .
H9 H 0.523136 0.567235 0.830135 0.052 Uiso 1 1 calc R U . . .
C5 C 0.3951(2) 0.22102(18) 0.74974(18) 0.0357(5) Uani 1 1 d . . . . .
H5A H 0.463657 0.180714 0.779771 0.043 Uiso 1 1 calc R U . . .
H5B H 0.313397 0.202330 0.779888 0.043 Uiso 1 1 calc R U . . .
C8 C 0.4139(2) 0.4604(2) 0.8840(2) 0.0465(6) Uani 1 1 d . . . . .
H8 H 0.383586 0.492477 0.942499 0.056 Uiso 1 1 calc R U . . .
C12 C 0.8257(2) 0.41181(19) 0.70728(18) 0.0379(5) Uani 1 1 d . . . . .
H12A H 0.785004 0.382643 0.767241 0.046 Uiso 1 1 calc R U . . .
H12B H 0.857951 0.473485 0.729610 0.046 Uiso 1 1 calc R U . . .
C1 C 0.3820(3) 0.10602(17) 0.6105(2) 0.0388(5) Uani 1 1 d . . . . .
H1A H 0.313647 0.076462 0.649985 0.047 Uiso 1 1 calc R U . . .
H1B H 0.464559 0.077397 0.632828 0.047 Uiso 1 1 calc R U . . .
C4 C 0.2628(2) 0.2516(2) 0.5923(2) 0.0402(5) Uani 1 1 d . . . . .
H4A H 0.267315 0.319676 0.601579 0.048 Uiso 1 1 calc R U . . .
H4B H 0.190799 0.228186 0.632448 0.048 Uiso 1 1 calc R U . . .
C7 C 0.3748(2) 0.3680(2) 0.86456(19) 0.0416(6) Uani 1 1 d . . . . .
H7 H 0.317235 0.337601 0.908458 0.050 Uiso 1 1 calc R U . . .
C14 C 0.9046(3) 0.3958(2) 0.4997(2) 0.0448(6) Uani 1 1 d . . . . .
H14A H 0.871050 0.332999 0.483577 0.054 Uiso 1 1 calc R U . . .
H14B H 0.945764 0.419505 0.437040 0.054 Uiso 1 1 calc R U . . .
C2 C 0.3565(3) 0.0893(2) 0.4934(2) 0.0462(6) Uani 1 1 d . . . . .
H2A H 0.426323 0.117089 0.454140 0.055 Uiso 1 1 calc R U . . .
H2B H 0.355175 0.021785 0.479380 0.055 Uiso 1 1 calc R U . . .
C3 C 0.2378(3) 0.2292(2) 0.4763(2) 0.0485(6) Uani 1 1 d . . . . .
H3A H 0.155025 0.256596 0.452354 0.058 Uiso 1 1 calc R U . . .
H3B H 0.305887 0.257305 0.435387 0.058 Uiso 1 1 calc R U . . .
C13 C 0.9390(2) 0.3514(2) 0.6750(2) 0.0461(6) Uani 1 1 d . . . . .
H13A H 1.003114 0.347445 0.733481 0.055 Uiso 1 1 calc R U . . .
H13B H 0.908299 0.287853 0.659037 0.055 Uiso 1 1 calc R U . . .

loop_
_atom_site_aniso_label
_atom_site_aniso_U_11
_atom_site_aniso_U_22
_atom_site_aniso_U_33
_atom_site_aniso_U_23
_atom_site_aniso_U_13
_atom_site_aniso_U_12
Fe1 0.0326(2) 0.0252(2) 0.0243(2) -0.00083(11) 0.00467(13) 0.00498(12)
Cl1 0.0415(3) 0.0519(4) 0.0258(3) 0.0030(2) 0.0010(2) -0.0044(2)
Cl2 0.0399(3) 0.0307(3) 0.0847(5) 0.0166(3) -0.0090(3) 0.0060(2)
O2 0.0309(8) 0.0572(12) 0.0584(11) 0.0015(9) 0.0111(8) -0.0034(8)
N2 0.0280(8) 0.0315(9) 0.0288(8) -0.0059(7) 0.0043(7) 0.0000(7)
N3 0.0285(8) 0.0266(9) 0.0293(8) 0.0000(7) 0.0015(7) -0.0013(7)
O1 0.0440(10) 0.0641(13) 0.0467(10) -0.0145(9) -0.0016(8) -0.0155(9)
N1 0.0303(9) 0.0313(10) 0.0290(9) -0.0010(7) 0.0023(7) -0.0023(7)
C10 0.0259(10) 0.0319(11) 0.0420(11) -0.0099(9) -0.0015(9) 0.0037(8)
C6 0.0273(10) 0.0438(13) 0.0278(10) -0.0045(9) 0.0022(8) -0.0002(9)
C11 0.0360(11) 0.0241(11) 0.0515(13) -0.0046(10) 0.0014(10) 0.0007(9)
C15 0.0415(12) 0.0353(12) 0.0358(11) 0.0038(10) 0.0025(9) -0.0102(10)
C9 0.0341(12) 0.0419(13) 0.0534(14) -0.0218(12) -0.0024(10) 0.0074(10)
C5 0.0387(12) 0.0421(13) 0.0269(11) 0.0019(9) 0.0072(9) -0.0061(10)
C8 0.0362(12) 0.0623(18) 0.0409(12) -0.0209(13) -0.0002(10) 0.0147(12)
C12 0.0320(11) 0.0498(14) 0.0316(11) -0.0005(10) -0.0022(9) -0.0017(10)
C1 0.0398(12) 0.0310(12) 0.0457(13) -0.0010(10) 0.0053(10) -0.0073(10)
C4 0.0314(11) 0.0468(14) 0.0423(12) -0.0056(11) -0.0007(9) 0.0014(10)
C7 0.0346(11) 0.0600(16) 0.0307(10) -0.0066(11) 0.0080(9) 0.0049(11)
C14 0.0467(14) 0.0495(15) 0.0393(12) -0.0038(11) 0.0163(11) -0.0136(11)
C2 0.0479(14) 0.0423(14) 0.0491(14) -0.0137(11) 0.0103(11) -0.0124(11)
C3 0.0376(13) 0.0594(17) 0.0476(15) -0.0034(13) -0.0087(11) -0.0014(12)
C13 0.0318(12) 0.0505(15) 0.0560(15) 0.0090(13) 0.0015(11) 0.0036(11)

loop_
_atom_type_symbol
_atom_type_description
_atom_type_scat_dispersion_real
_atom_type_scat_dispersion_imag
_atom_type_scat_source
C C 0.0181 0.0091 'International Tables Vol C Tables 4.2.6.8 and 6.1.1.4'
H H 0.0000 0.0000 'International Tables Vol C Tables 4.2.6.8 and 6.1.1.4'
Cl Cl 0.3639 0.7018 'International Tables Vol C Tables 4.2.6.8 and 6.1.1.4'
Fe Fe -1.1336 3.1974 'International Tables Vol C Tables 4.2.6.8 and 6.1.1.4'
N N 0.0311 0.0180 'International Tables Vol C Tables 4.2.6.8 and 6.1.1.4'
O O 0.0492 0.0322 'International Tables Vol C Tables 4.2.6.8 and 6.1.1.4'

loop_
_geom_angle_atom_site_label_1
_geom_angle_atom_site_label_2
_geom_angle_atom_site_label_3
_geom_angle
_geom_angle_site_symmetry_1
_geom_angle_site_symmetry_3
_geom_angle_publ_flag
Cl1 Fe1 Cl2 112.75(3) . . ?
Cl1 Fe1 N3 95.53(5) . . ?
Cl1 Fe1 N1 103.97(5) . . ?
Cl2 Fe1 N3 105.25(5) . . ?
Cl2 Fe1 N1 91.17(5) . . ?
N2 Fe1 Cl1 132.43(6) . . ?
N2 Fe1 Cl2 114.75(6) . . ?
N2 Fe1 N3 74.43(7) . . ?
N2 Fe1 N1 73.06(7) . . ?
N3 Fe1 N1 147.34(6) . . ?
C14 O2 C13 108.99(19) . . ?
C10 N2 Fe1 119.62(15) . . ?
C6 N2 Fe1 119.45(16) . . ?
C6 N2 C10 120.82(19) . . ?
C11 N3 Fe1 100.71(13) . . ?
C11 N3 C15 108.71(18) . . ?
C11 N3 C12 108.23(18) . . ?
C15 N3 Fe1 116.21(13) . . ?
C15 N3 C12 108.08(18) . . ?
C12 N3 Fe1 114.34(14) . . ?
C3 O1 C2 109.59(19) . . ?
C5 N1 Fe1 98.43(13) . . ?
C5 N1 C1 108.39(18) . . ?
C5 N1 C4 108.76(19) . . ?
C1 N1 Fe1 115.67(14) . . ?
C1 N1 C4 108.57(19) . . ?
C4 N1 Fe1 116.17(15) . . ?
N2 C10 C11 114.57(19) . . ?
N2 C10 C9 120.7(2) . . ?
C9 C10 C11 124.7(2) . . ?
N2 C6 C5 114.90(19) . . ?
N2 C6 C7 121.3(2) . . ?
C7 C6 C5 123.8(2) . . ?
N3 C11 C10 111.13(18) . . ?
N3 C11 H11A 109.4 . . ?
N3 C11 H11B 109.4 . . ?
C10 C11 H11A 109.4 . . ?
C10 C11 H11B 109.4 . . ?
H11A C11 H11B 108.0 . . ?
N3 C15 H15A 109.6 . . ?
N3 C15 H15B 109.6 . . ?
N3 C15 C14 110.5(2) . . ?
H15A C15 H15B 108.1 . . ?
C14 C15 H15A 109.6 . . ?
C14 C15 H15B 109.6 . . ?
C10 C9 H9 120.6 . . ?
C8 C9 C10 118.7(2) . . ?
C8 C9 H9 120.6 . . ?
N1 C5 C6 110.65(19) . . ?
N1 C5 H5A 109.5 . . ?
N1 C5 H5B 109.5 . . ?
C6 C5 H5A 109.5 . . ?
C6 C5 H5B 109.5 . . ?
H5A C5 H5B 108.1 . . ?
C9 C8 H8 119.8 . . ?
C9 C8 C7 120.5(2) . . ?
C7 C8 H8 119.8 . . ?
N3 C12 H12A 109.2 . . ?
N3 C12 H12B 109.2 . . ?
N3 C12 C13 112.0(2) . . ?
H12A C12 H12B 107.9 . . ?
C13 C12 H12A 109.2 . . ?
C13 C12 H12B 109.2 . . ?
N1 C1 H1A 109.5 . . ?
N1 C1 H1B 109.5 . . ?
N1 C1 C2 110.5(2) . . ?
H1A C1 H1B 108.1 . . ?
C2 C1 H1A 109.5 . . ?
C2 C1 H1B 109.5 . . ?
N1 C4 H4A 109.3 . . ?
N1 C4 H4B 109.3 . . ?
N1 C4 C3 111.5(2) . . ?
H4A C4 H4B 108.0 . . ?
C3 C4 H4A 109.3 . . ?
C3 C4 H4B 109.3 . . ?
C6 C7 H7 121.0 . . ?
C8 C7 C6 117.9(2) . . ?
C8 C7 H7 121.0 . . ?
O2 C14 C15 111.8(2) . . ?
O2 C14 H14A 109.3 . . ?
O2 C14 H14B 109.3 . . ?
C15 C14 H14A 109.3 . . ?
C15 C14 H14B 109.3 . . ?
H14A C14 H14B 107.9 . . ?
O1 C2 C1 110.8(2) . . ?
O1 C2 H2A 109.5 . . ?
O1 C2 H2B 109.5 . . ?
C1 C2 H2A 109.5 . . ?
C1 C2 H2B 109.5 . . ?
H2A C2 H2B 108.1 . . ?
O1 C3 C4 111.2(2) . . ?
O1 C3 H3A 109.4 . . ?
O1 C3 H3B 109.4 . . ?
C4 C3 H3A 109.4 . . ?
C4 C3 H3B 109.4 . . ?
H3A C3 H3B 108.0 . . ?
O2 C13 C12 111.2(2) . . ?
O2 C13 H13A 109.4 . . ?
O2 C13 H13B 109.4 . . ?
C12 C13 H13A 109.4 . . ?
C12 C13 H13B 109.4 . . ?
H13A C13 H13B 108.0 . . ?

loop_
_geom_bond_atom_site_label_1
_geom_bond_atom_site_label_2
_geom_bond_distance
_geom_bond_site_symmetry_2
_geom_bond_publ_flag
Fe1 Cl1 2.2845(6) . ?
Fe1 Cl2 2.3005(6) . ?
Fe1 N2 2.0943(18) . ?
Fe1 N3 2.3931(18) . ?
Fe1 N1 2.4437(19) . ?
O2 C14 1.414(3) . ?
O2 C13 1.427(3) . ?
N2 C10 1.338(3) . ?
N2 C6 1.336(3) . ?
N3 C11 1.472(3) . ?
N3 C15 1.474(3) . ?
N3 C12 1.486(3) . ?
O1 C2 1.426(4) . ?
O1 C3 1.421(4) . ?
N1 C5 1.474(3) . ?
N1 C1 1.476(3) . ?
N1 C4 1.478(3) . ?
C10 C11 1.495(3) . ?
C10 C9 1.386(3) . ?
C6 C5 1.499(3) . ?
C6 C7 1.386(3) . ?
C11 H11A 0.9700 . ?
C11 H11B 0.9700 . ?
C15 H15A 0.9700 . ?
C15 H15B 0.9700 . ?
C15 C14 1.503(4) . ?
C9 H9 0.9300 . ?
C9 C8 1.373(4) . ?
C5 H5A 0.9700 . ?
C5 H5B 0.9700 . ?
C8 H8 0.9300 . ?
C8 C7 1.386(4) . ?
C12 H12A 0.9700 . ?
C12 H12B 0.9700 . ?
C12 C13 1.511(4) . ?
C1 H1A 0.9700 . ?
C1 H1B 0.9700 . ?
C1 C2 1.508(4) . ?
C4 H4A 0.9700 . ?
C4 H4B 0.9700 . ?
C4 C3 1.509(4) . ?
C7 H7 0.9300 . ?
C14 H14A 0.9700 . ?
C14 H14B 0.9700 . ?
C2 H2A 0.9700 . ?
C2 H2B 0.9700 . ?
C3 H3A 0.9700 . ?
C3 H3B 0.9700 . ?
C13 H13A 0.9700 . ?
C13 H13B 0.9700 . ?

loop_
_geom_torsion_atom_site_label_1
_geom_torsion_atom_site_label_2
_geom_torsion_atom_site_label_3
_geom_torsion_atom_site_label_4
_geom_torsion
_geom_torsion_site_symmetry_1
_geom_torsion_site_symmetry_2
_geom_torsion_site_symmetry_3
_geom_torsion_site_symmetry_4
_geom_torsion_publ_flag
Fe1 N2 C10 C11 5.1(3) . . . . ?
Fe1 N2 C10 C9 -175.17(17) . . . . ?
Fe1 N2 C6 C5 -2.2(3) . . . . ?
Fe1 N2 C6 C7 175.84(18) . . . . ?
Fe1 N3 C11 C10 46.00(19) . . . . ?
Fe1 N3 C15 C14 -75.5(2) . . . . ?
Fe1 N3 C12 C13 77.6(2) . . . . ?
Fe1 N1 C5 C6 48.84(19) . . . . ?
Fe1 N1 C1 C2 -77.4(2) . . . . ?
Fe1 N1 C4 C3 78.3(2) . . . . ?
N2 C10 C11 N3 -38.6(3) . . . . ?
N2 C10 C9 C8 -0.6(4) . . . . ?
N2 C6 C5 N1 -37.3(3) . . . . ?
N2 C6 C7 C8 -0.7(4) . . . . ?
N3 C15 C14 O2 -60.5(3) . . . . ?
N3 C12 C13 O2 56.7(3) . . . . ?
N1 C1 C2 O1 -59.8(3) . . . . ?
N1 C4 C3 O1 57.0(3) . . . . ?
C10 N2 C6 C5 -178.5(2) . . . . ?
C10 N2 C6 C7 -0.4(3) . . . . ?
C10 C9 C8 C7 -0.5(4) . . . . ?
C6 N2 C10 C11 -178.6(2) . . . . ?
C6 N2 C10 C9 1.1(3) . . . . ?
C11 N3 C15 C14 171.84(19) . . . . ?
C11 N3 C12 C13 -171.1(2) . . . . ?
C11 C10 C9 C8 179.1(2) . . . . ?
C15 N3 C11 C10 168.58(18) . . . . ?
C15 N3 C12 C13 -53.6(3) . . . . ?
C9 C10 C11 N3 141.7(2) . . . . ?
C9 C8 C7 C6 1.1(4) . . . . ?
C5 N1 C1 C2 173.3(2) . . . . ?
C5 N1 C4 C3 -171.9(2) . . . . ?
C5 C6 C7 C8 177.2(2) . . . . ?
C12 N3 C11 C10 -74.3(2) . . . . ?
C12 N3 C15 C14 54.6(2) . . . . ?
C1 N1 C5 C6 169.56(19) . . . . ?
C1 N1 C4 C3 -54.1(3) . . . . ?
C4 N1 C5 C6 -72.6(2) . . . . ?
C4 N1 C1 C2 55.3(3) . . . . ?
C7 C6 C5 N1 144.7(2) . . . . ?
C14 O2 C13 C12 -58.7(3) . . . . ?
C2 O1 C3 C4 -59.2(3) . . . . ?
C3 O1 C2 C1 60.8(3) . . . . ?
C13 O2 C14 C15 61.2(3) . . . . ?
